data_7231858
loop_
_publ_author_name
'Hsieh, Wan-Chi'
'Lin, Chi-Hui'
'Yang, Yu-Ju'
'Yang, Ding-Yah'

_publ_section_title
;
 Multicomponent synthesis of pyrano[2,3-c]coumarins
;
_journal_issue 68
_journal_name_full 'RSC Advances'
_journal_page_first 39162
_journal_paper_doi 10.1039/C8RA06666C
_journal_volume 8
_journal_year 2018
_chemical_formula_moiety 'C20 H25 N O3'
_chemical_formula_sum 'C20 H25 N O3'
_chemical_formula_weight 327.41
_space_group_crystal_system monoclinic
_space_group_IT_number 14
_space_group_name_Hall '-P 2yn'
_space_group_name_H-M_alt 'P 1 21/n 1'
_symmetry_space_group_name_Hall '-P 2yn'
_symmetry_space_group_name_H-M 'P 1 21/n 1'
_atom_sites_solution_hydrogens geom
_audit_creation_method SHELXL-2014/7
_audit_update_record
;
2018-07-05 deposited with the CCDC.
2018-11-19 downloaded from the CCDC.
;
_cell_angle_alpha 90
_cell_angle_beta 97.8050(10)
_cell_angle_gamma 90
_cell_formula_units_Z 4
_cell_length_a 8.3151(5)
_cell_length_b 11.9751(8)
_cell_length_c 17.8122(11)
_cell_measurement_reflns_used 4924
_cell_measurement_temperature 297(2)
_cell_measurement_theta_max 26.002
_cell_measurement_theta_min 2.472
_cell_volume 1757.20(19)
_computing_cell_refinement 'Bruker SMART'
_computing_data_collection 'Bruker SMART'
_computing_data_reduction 'Bruker SHELXTL'
_computing_structure_refinement 'SHELXL-2014/7 (Sheldrick, 2014)'
_computing_structure_solution 'SHELXL-2014/7 (Sheldrick, 2014)'
_diffrn_ambient_temperature 297(2)
_diffrn_measured_fraction_theta_full 0.999
_diffrn_measured_fraction_theta_max 0.998
_diffrn_measurement_device_type 'CCD area detector'
_diffrn_measurement_method 'phi and omega scans'
_diffrn_radiation_probe x-ray
_diffrn_radiation_type MoK\a
_diffrn_radiation_wavelength 0.71073
_diffrn_reflns_av_R_equivalents 0.0158
_diffrn_reflns_av_unetI/netI 0.0146
_diffrn_reflns_Laue_measured_fraction_full 0.999
_diffrn_reflns_Laue_measured_fraction_max 0.998
_diffrn_reflns_limit_h_max 8
_diffrn_reflns_limit_h_min -10
_diffrn_reflns_limit_k_max 14
_diffrn_reflns_limit_k_min -14
_diffrn_reflns_limit_l_max 16
_diffrn_reflns_limit_l_min -21
_diffrn_reflns_number 9692
_diffrn_reflns_point_group_measured_fraction_full 0.999
_diffrn_reflns_point_group_measured_fraction_max 0.998
_diffrn_reflns_theta_full 25.242
_diffrn_reflns_theta_max 26.014
_diffrn_reflns_theta_min 2.055
_exptl_absorpt_coefficient_mu 0.083
_exptl_absorpt_correction_T_max 1.000000
_exptl_absorpt_correction_T_min 0.895781
_exptl_absorpt_correction_type empirical
_exptl_crystal_colour yellow
_exptl_crystal_density_diffrn 1.238
_exptl_crystal_description parallelepiped
_exptl_crystal_F_000 704
_exptl_crystal_size_max 0.70
_exptl_crystal_size_mid 0.68
_exptl_crystal_size_min 0.54
_refine_diff_density_max 0.184
_refine_diff_density_min -0.194
_refine_diff_density_rms 0.029
_refine_ls_extinction_coef 0.018(3)
_refine_ls_extinction_expression Fc^*^=kFc[1+0.001xFc^2^\l^3^/sin(2\q)]^-1/4^
_refine_ls_extinction_method 'SHELXL-2014/7 (Sheldrick 2014'
_refine_ls_goodness_of_fit_ref 0.762
_refine_ls_hydrogen_treatment constr
_refine_ls_matrix_type full
_refine_ls_number_parameters 218
_refine_ls_number_reflns 3451
_refine_ls_number_restraints 1
_refine_ls_restrained_S_all 0.763
_refine_ls_R_factor_all 0.0518
_refine_ls_R_factor_gt 0.0419
_refine_ls_shift/su_max 0.000
_refine_ls_shift/su_mean 0.000
_refine_ls_structure_factor_coef Fsqd
_refine_ls_weighting_details 'w=1/[\s^2^(Fo^2^)+(0.1231P)^2^+0.5059P] where P=(Fo^2^+2Fc^2^)/3'
_refine_ls_weighting_scheme calc
_refine_ls_wR_factor_gt 0.1349
_refine_ls_wR_factor_ref 0.1517
_reflns_Friedel_coverage 0.000
_reflns_number_gt 2742
_reflns_number_total 3451
_reflns_threshold_expression 'I > 2\s(I)'
_cod_data_source_file c8ra06666c2.cif
_cod_data_source_block ch195m
_cod_database_code 7231858
_shelx_shelxl_version_number 2014/7
_shelx_space_group_comment
;
The symmetry employed for this shelxl refinement is uniquely defined
by the following loop, which should always be used as a source of
symmetry information in preference to the above space-group names.
They are only intended as comments.
;

loop_
_space_group_symop_operation_xyz
'x, y, z'
'-x+1/2, y+1/2, -z+1/2'
'-x, -y, -z'
'x-1/2, -y-1/2, z-1/2'

loop_
_atom_site_label
_atom_site_type_symbol
_atom_site_fract_x
_atom_site_fract_y
_atom_site_fract_z
_atom_site_U_iso_or_equiv
_atom_site_adp_type
_atom_site_occupancy
_atom_site_site_symmetry_order
_atom_site_calc_flag
_atom_site_refinement_flags_posn
_atom_site_refinement_flags_adp
O1 O 0.62897(16) 1.04988(10) 0.10110(7) 0.0714(4) Uani 1 1 d . U
O2 O 0.28521(11) 0.85754(8) 0.18376(6) 0.0512(3) Uani 1 1 d . .
O3 O 0.83170(15) 0.95210(14) 0.16113(9) 0.0899(5) Uani 1 1 d . .
N N 0.32305(13) 0.67363(10) 0.14675(7) 0.0509(3) Uani 1 1 d . .
C1 C 0.4666(2) 1.07094(13) 0.08159(8) 0.0589(4) Uani 1 1 d . U
C2 C 0.4218(3) 1.16050(15) 0.03297(11) 0.0801(6) Uani 1 1 d . .
H2A H 0.5002 1.2035 0.0139 0.096 Uiso 1 1 calc R U
C3 C 0.2595(3) 1.18372(16) 0.01381(11) 0.0831(6) Uani 1 1 d . .
H3A H 0.2284 1.2435 -0.0183 0.100 Uiso 1 1 calc R U
C4 C 0.1419(3) 1.12030(15) 0.04115(10) 0.0727(5) Uani 1 1 d . .
H4A H 0.0327 1.1376 0.0277 0.087 Uiso 1 1 calc R U
C5 C 0.1862(2) 1.03117(13) 0.08842(9) 0.0572(4) Uani 1 1 d . .
H5A H 0.1068 0.9881 0.1066 0.069 Uiso 1 1 calc R U
C6 C 0.35082(18) 1.00533(11) 0.10910(7) 0.0488(3) Uani 1 1 d . .
C7 C 0.40794(16) 0.91407(11) 0.15905(7) 0.0443(3) Uani 1 1 d . .
C8 C 0.56805(17) 0.89163(13) 0.17937(8) 0.0497(4) Uani 1 1 d . .
C9 C 0.6857(2) 0.96187(15) 0.14858(10) 0.0637(4) Uani 1 1 d . .
C10 C 0.62573(17) 0.79593(14) 0.23271(8) 0.0557(4) Uani 1 1 d . .
C11 C 0.47853(18) 0.74903(15) 0.26624(8) 0.0575(4) Uani 1 1 d . .
H11A H 0.5046 0.6738 0.2840 0.069 Uiso 1 1 calc R U
H11B H 0.4629 0.7937 0.3101 0.069 Uiso 1 1 calc R U
C12 C 0.31784(16) 0.74526(13) 0.21328(8) 0.0514(4) Uani 1 1 d . .
C13 C 0.1777(2) 0.68323(15) 0.08969(10) 0.0669(5) Uani 1 1 d . .
H13A H 0.1541 0.7614 0.0791 0.080 Uiso 1 1 calc R U
H13B H 0.0853 0.6505 0.1094 0.080 Uiso 1 1 calc R U
C14 C 0.2045(3) 0.62423(18) 0.01738(12) 0.0822(6) Uani 1 1 d . .
H14A H 0.1079 0.6313 -0.0195 0.099 Uiso 1 1 calc R U
H14B H 0.2938 0.6593 -0.0035 0.099 Uiso 1 1 calc R U
C15 C 0.2423(3) 0.50160(19) 0.03187(15) 0.0915(7) Uani 1 1 d . .
H15A H 0.1477 0.4639 0.0461 0.110 Uiso 1 1 calc R U
H15B H 0.2700 0.4669 -0.0139 0.110 Uiso 1 1 calc R U
C16 C 0.3836(3) 0.49067(17) 0.09518(14) 0.0881(6) Uani 1 1 d . .
H16A H 0.4815 0.5189 0.0778 0.106 Uiso 1 1 calc R U
H16B H 0.4007 0.4124 0.1080 0.106 Uiso 1 1 calc R U
C17 C 0.3524(2) 0.55443(14) 0.16497(12) 0.0713(5) Uani 1 1 d . .
H17A H 0.2587 0.5232 0.1844 0.086 Uiso 1 1 calc R U
H17B H 0.4454 0.5472 0.2039 0.086 Uiso 1 1 calc R U
C18 C 0.7473(2) 0.8375(2) 0.30020(11) 0.0825(6) Uani 1 1 d . .
H18A H 0.7817 0.7758 0.3329 0.124 Uiso 1 1 calc R U
H18B H 0.8399 0.8699 0.2817 0.124 Uiso 1 1 calc R U
H18C H 0.6960 0.8926 0.3280 0.124 Uiso 1 1 calc R U
C19 C 0.70881(19) 0.70568(16) 0.18995(10) 0.0666(5) Uani 1 1 d . .
H19A H 0.7447 0.6458 0.2240 0.100 Uiso 1 1 calc R U
H19B H 0.6331 0.6774 0.1489 0.100 Uiso 1 1 calc R U
H19C H 0.8005 0.7375 0.1703 0.100 Uiso 1 1 calc R U
C20 C 0.1755(2) 0.72298(18) 0.25689(11) 0.0758(5) Uani 1 1 d . .
H20A H 0.1861 0.6497 0.2789 0.114 Uiso 1 1 calc R U
H20B H 0.1752 0.7776 0.2963 0.114 Uiso 1 1 calc R U
H20C H 0.0757 0.7276 0.2229 0.114 Uiso 1 1 calc R U

loop_
_atom_site_aniso_label
_atom_site_aniso_U_11
_atom_site_aniso_U_22
_atom_site_aniso_U_33
_atom_site_aniso_U_23
_atom_site_aniso_U_13
_atom_site_aniso_U_12
O1 0.0783(8) 0.0649(7) 0.0760(8) -0.0104(6) 0.0283(6) -0.0285(6)
O2 0.0407(5) 0.0553(6) 0.0586(6) 0.0127(4) 0.0102(4) 0.0044(4)
O3 0.0510(7) 0.1185(12) 0.1023(11) -0.0155(9) 0.0177(7) -0.0280(7)
N 0.0400(6) 0.0503(7) 0.0604(7) 0.0135(5) -0.0003(5) -0.0018(5)
C1 0.0802(10) 0.0482(8) 0.0505(8) -0.0118(6) 0.0166(7) -0.0172(7)
C2 0.1306(19) 0.0496(9) 0.0642(11) -0.0043(8) 0.0288(12) -0.0273(10)
C3 0.136(2) 0.0523(10) 0.0580(10) 0.0049(8) 0.0012(11) -0.0026(11)
C4 0.1000(14) 0.0517(9) 0.0603(10) 0.0008(7) -0.0111(9) 0.0037(9)
C5 0.0701(10) 0.0480(8) 0.0505(8) -0.0010(6) -0.0020(7) 0.0014(7)
C6 0.0651(9) 0.0414(7) 0.0400(7) -0.0073(5) 0.0077(6) -0.0066(6)
C7 0.0457(7) 0.0478(7) 0.0401(7) -0.0052(5) 0.0086(5) -0.0047(5)
C8 0.0450(7) 0.0606(8) 0.0440(7) -0.0102(6) 0.0076(5) -0.0086(6)
C9 0.0547(9) 0.0745(11) 0.0641(10) -0.0187(8) 0.0154(7) -0.0206(8)
C10 0.0393(7) 0.0760(10) 0.0498(8) -0.0045(7) -0.0010(6) 0.0018(6)
C11 0.0525(8) 0.0744(10) 0.0454(7) 0.0093(7) 0.0052(6) 0.0080(7)
C12 0.0405(7) 0.0595(8) 0.0552(8) 0.0201(7) 0.0097(6) 0.0041(6)
C13 0.0527(9) 0.0644(10) 0.0774(11) 0.0136(8) -0.0133(8) -0.0073(7)
C14 0.0776(12) 0.0833(13) 0.0788(12) 0.0014(10) -0.0145(10) -0.0260(10)
C15 0.0802(13) 0.0787(13) 0.1119(17) -0.0167(12) -0.0003(12) -0.0249(10)
C16 0.0772(13) 0.0636(11) 0.1198(18) -0.0112(11) 0.0003(12) -0.0003(9)
C17 0.0629(10) 0.0561(9) 0.0912(13) 0.0186(9) -0.0027(9) 0.0001(8)
C18 0.0616(10) 0.1165(17) 0.0631(11) -0.0145(10) -0.0143(8) 0.0006(10)
C19 0.0441(8) 0.0816(11) 0.0736(10) -0.0068(9) 0.0064(7) 0.0077(7)
C20 0.0543(9) 0.0985(14) 0.0786(11) 0.0353(10) 0.0239(8) 0.0058(9)

loop_
_atom_type_symbol
_atom_type_description
_atom_type_scat_dispersion_real
_atom_type_scat_dispersion_imag
_atom_type_scat_source
C C 0.0033 0.0016 'International Tables Vol C Tables 4.2.6.8 and 6.1.1.4'
H H 0.0000 0.0000 'International Tables Vol C Tables 4.2.6.8 and 6.1.1.4'
N N 0.0061 0.0033 'International Tables Vol C Tables 4.2.6.8 and 6.1.1.4'
O O 0.0106 0.0060 'International Tables Vol C Tables 4.2.6.8 and 6.1.1.4'

loop_
_geom_angle_atom_site_label_1
_geom_angle_atom_site_label_2
_geom_angle_atom_site_label_3
_geom_angle
C1 O1 C9 122.24(12)
C7 O2 C12 118.02(10)
C12 N C17 114.17(12)
C12 N C13 113.56(12)
C17 N C13 108.81(13)
O1 C1 C6 120.97(15)
O1 C1 C2 117.94(16)
C6 C1 C2 121.09(18)
C3 C2 C1 118.61(18)
C3 C2 H2A 120.7
C1 C2 H2A 120.7
C2 C3 C4 121.38(18)
C2 C3 H3A 119.3
C4 C3 H3A 119.3
C5 C4 C3 119.9(2)
C5 C4 H4A 120.0
C3 C4 H4A 120.0
C4 C5 C6 120.10(17)
C4 C5 H5A 119.9
C6 C5 H5A 119.9
C1 C6 C5 118.88(14)
C1 C6 C7 117.43(14)
C5 C6 C7 123.69(13)
O2 C7 C8 124.89(13)
O2 C7 C6 112.34(12)
C8 C7 C6 122.74(13)
C7 C8 C9 118.07(15)
C7 C8 C10 121.94(13)
C9 C8 C10 119.99(14)
O3 C9 O1 115.70(15)
O3 C9 C8 125.76(18)
O1 C9 C8 118.54(15)
C8 C10 C19 110.12(13)
C8 C10 C11 108.47(12)
C19 C10 C11 111.71(14)
C8 C10 C18 111.12(15)
C19 C10 C18 108.73(14)
C11 C10 C18 106.66(13)
C12 C11 C10 116.50(12)
C12 C11 H11A 108.2
C10 C11 H11A 108.2
C12 C11 H11B 108.2
C10 C11 H11B 108.2
H11A C11 H11B 107.3
O2 C12 N 105.81(10)
O2 C12 C20 103.08(12)
N C12 C20 114.77(14)
O2 C12 C11 107.47(12)
N C12 C11 113.34(12)
C20 C12 C11 111.40(13)
N C13 C14 110.45(15)
N C13 H13A 109.6
C14 C13 H13A 109.6
N C13 H13B 109.6
C14 C13 H13B 109.6
H13A C13 H13B 108.1
C15 C14 C13 111.02(18)
C15 C14 H14A 109.4
C13 C14 H14A 109.4
C15 C14 H14B 109.4
C13 C14 H14B 109.4
H14A C14 H14B 108.0
C16 C15 C14 109.34(16)
C16 C15 H15A 109.8
C14 C15 H15A 109.8
C16 C15 H15B 109.8
C14 C15 H15B 109.8
H15A C15 H15B 108.3
C15 C16 C17 111.43(18)
C15 C16 H16A 109.3
C17 C16 H16A 109.3
C15 C16 H16B 109.3
C17 C16 H16B 109.3
H16A C16 H16B 108.0
N C17 C16 110.45(16)
N C17 H17A 109.6
C16 C17 H17A 109.6
N C17 H17B 109.6
C16 C17 H17B 109.6
H17A C17 H17B 108.1
C10 C18 H18A 109.5
C10 C18 H18B 109.5
H18A C18 H18B 109.5
C10 C18 H18C 109.5
H18A C18 H18C 109.5
H18B C18 H18C 109.5
C10 C19 H19A 109.5
C10 C19 H19B 109.5
H19A C19 H19B 109.5
C10 C19 H19C 109.5
H19A C19 H19C 109.5
H19B C19 H19C 109.5
C12 C20 H20A 109.5
C12 C20 H20B 109.5
H20A C20 H20B 109.5
C12 C20 H20C 109.5
H20A C20 H20C 109.5
H20B C20 H20C 109.5

loop_
_geom_bond_atom_site_label_1
_geom_bond_atom_site_label_2
_geom_bond_distance
O1 C1 1.371(2)
O1 C9 1.393(2)
O2 C7 1.3473(16)
O2 C12 1.4558(17)
O3 C9 1.210(2)
N C12 1.468(2)
N C17 1.477(2)
N C13 1.4739(18)
C1 C6 1.383(2)
C1 C2 1.397(3)
C2 C3 1.375(3)
C2 H2A 0.9300
C3 C4 1.378(3)
C3 H3A 0.9300
C4 C5 1.378(2)
C4 H4A 0.9300
C5 C6 1.403(2)
C5 H5A 0.9300
C6 C7 1.448(2)
C7 C8 1.358(2)
C8 C9 1.453(2)
C8 C10 1.524(2)
C10 C19 1.539(2)
C10 C11 1.539(2)
C10 C18 1.544(2)
C11 C12 1.5280(19)
C11 H11A 0.9700
C11 H11B 0.9700
C12 C20 1.525(2)
C13 C14 1.512(3)
C13 H13A 0.9700
C13 H13B 0.9700
C14 C15 1.517(3)
C14 H14A 0.9700
C14 H14B 0.9700
C15 C16 1.520(3)
C15 H15A 0.9700
C15 H15B 0.9700
C16 C17 1.511(3)
C16 H16A 0.9700
C16 H16B 0.9700
C17 H17A 0.9700
C17 H17B 0.9700
C18 H18A 0.9600
C18 H18B 0.9600
C18 H18C 0.9600
C19 H19A 0.9600
C19 H19B 0.9600
C19 H19C 0.9600
C20 H20A 0.9600
C20 H20B 0.9600
C20 H20C 0.9600
